data_2206247
loop_
_publ_author_name
'Yathirajan, Hemmige S.'
'Anilkumar, Haleyur G.'
'Lokanatharai, Kuriya M.'
'Nagaraj, Basavegowda'
'Bolte, Michael'

_publ_section_title
;
 <i>N</i>,<i>N</i>-Bis(2-cyanoethyl)-<i>p</i>-toluenesulfonamide
;
_journal_issue 7
_journal_name_full 'Acta Crystallographica Section E'
_journal_page_first o1965
_journal_page_last o1966
_journal_paper_doi 10.1107/S1600536805016041
_journal_volume 61
_journal_year 2005
_chemical_formula_iupac 'C13 H15 N3 O2 S'
_chemical_formula_moiety 'C13 H15 N3 O2 S'
_chemical_formula_sum 'C13 H15 N3 O2 S'
_chemical_formula_weight 277.34
_chemical_name_systematic
;
N,N-Bis(2-cyanoethyl)-p-toluenesulfonamide
;
_space_group_IT_number 2
_symmetry_cell_setting triclinic
_symmetry_space_group_name_Hall '-P 1'
_symmetry_space_group_name_H-M 'P -1'
_atom_sites_solution_hydrogens geom
_atom_sites_solution_primary direct
_atom_sites_solution_secondary difmap
_audit_creation_method SHELXL97
_cell_angle_alpha 92.152(10)
_cell_angle_beta 94.282(10)
_cell_angle_gamma 90.551(10)
_cell_formula_units_Z 2
_cell_length_a 5.7994(7)
_cell_length_b 9.1494(12)
_cell_length_c 12.8573(15)
_cell_measurement_reflns_used 9405
_cell_measurement_temperature 173(2)
_cell_measurement_theta_max 26.3
_cell_measurement_theta_min 3.9
_cell_volume 679.78(15)
_computing_cell_refinement X-AREA
_computing_data_collection 'X-AREA (Stoe & Cie, 2001)'
_computing_data_reduction X-AREA
_computing_molecular_graphics 'XP in SHELXTL-Plus (Sheldrick, 1991)'
_computing_publication_material 'SHELXL97 and PLATON (Spek, 2003)'
_computing_structure_refinement 'SHELXL97 (Sheldrick, 1997)'
_computing_structure_solution 'SHELXS97 (Sheldrick, 1990)'
_diffrn_ambient_temperature 173(2)
_diffrn_measured_fraction_theta_full 0.993
_diffrn_measured_fraction_theta_max 0.972
_diffrn_measurement_device_type 'Stoe IPDS-II two-circle'
_diffrn_measurement_method \w
_diffrn_radiation_monochromator graphite
_diffrn_radiation_source 'fine-focus sealed tube'
_diffrn_radiation_type MoK\a
_diffrn_radiation_wavelength 0.71073
_diffrn_reflns_av_R_equivalents 0.0292
_diffrn_reflns_av_sigmaI/netI 0.0246
_diffrn_reflns_limit_h_max 7
_diffrn_reflns_limit_h_min -6
_diffrn_reflns_limit_k_max 11
_diffrn_reflns_limit_k_min -11
_diffrn_reflns_limit_l_max 15
_diffrn_reflns_limit_l_min -15
_diffrn_reflns_number 7309
_diffrn_reflns_theta_full 25.00
_diffrn_reflns_theta_max 26.34
_diffrn_reflns_theta_min 4.15
_diffrn_standards_decay_% 0
_diffrn_standards_interval_time 0
_diffrn_standards_number 0
_exptl_absorpt_coefficient_mu 0.240
_exptl_absorpt_correction_T_max 0.9692
_exptl_absorpt_correction_T_min 0.9102
_exptl_absorpt_correction_type multi-scan
_exptl_absorpt_process_details '(MULABS; Spek, 2003; Blessing, 1995)'
_exptl_crystal_colour colourless
_exptl_crystal_density_diffrn 1.355
_exptl_crystal_density_method 'not measured'
_exptl_crystal_description block
_exptl_crystal_F_000 292
_exptl_crystal_size_max 0.40
_exptl_crystal_size_mid 0.24
_exptl_crystal_size_min 0.14
_refine_diff_density_max 0.308
_refine_diff_density_min -0.374
_refine_ls_extinction_method none
_refine_ls_goodness_of_fit_ref 1.040
_refine_ls_hydrogen_treatment constr
_refine_ls_matrix_type full
_refine_ls_number_parameters 173
_refine_ls_number_reflns 2696
_refine_ls_number_restraints 0
_refine_ls_restrained_S_all 1.040
_refine_ls_R_factor_all 0.0388
_refine_ls_R_factor_gt 0.0324
_refine_ls_shift/su_max 0.000
_refine_ls_shift/su_mean 0.000
_refine_ls_structure_factor_coef Fsqd
_refine_ls_weighting_details 'calc w = 1/[\s^2^(Fo^2^)+(0.0353P)^2^+0.3573P] where P = (Fo^2^+2Fc^2^)/3'
_refine_ls_weighting_scheme calc
_refine_ls_wR_factor_gt 0.0770
_refine_ls_wR_factor_ref 0.0800
_reflns_number_gt 2389
_reflns_number_total 2696
_reflns_threshold_expression I>2\s(I)
_cod_data_source_file nc6032.cif
_cod_data_source_block I
_cod_depositor_comments
;
The following automatic conversions were performed:
'_symmetry_cell_setting' value 'Triclinic' changed to 'triclinic'
according to '/home/saulius/struct/CIF-dictionaries/cif_core.dic'
dictionary named 'cif_core.dic' version 2.4.1 from 2010-06-29.

Automatic conversion script
Id: cif_fix_enum 1527 2010-12-29 10:47:43Z saulius 

The following automatic conversions were performed:

'_symmetry_cell_setting' value 'Triclinic' changed to 'triclinic'
according to /home/saulius/struct/CIF-dictionaries/cif_core.dic
dictionary named 'cif_core.dic' version 2.4.1 from 2010-06-29.

Automatic conversion script
Id: cif_fix_values 1715 2011-07-08 13:25:40Z adriana 
;
_cod_original_cell_volume 679.78(14)
_cod_database_code 2206247
_cod_database_fobs_code 2206247

loop_
_symmetry_equiv_pos_as_xyz
'x, y, z'
'-x, -y, -z'

loop_
_atom_site_label
_atom_site_fract_x
_atom_site_fract_y
_atom_site_fract_z
_atom_site_U_iso_or_equiv
_atom_site_adp_type
_atom_site_calc_flag
_atom_site_refinement_flags
_atom_site_occupancy
_atom_site_type_symbol
S1 0.07632(6) 0.42621(4) 0.73381(3) 0.01571(11) Uani d . 1 S
O1 -0.07438(18) 0.49735(12) 0.65575(8) 0.0238(2) Uani d . 1 O
O2 -0.02618(18) 0.34157(12) 0.81028(8) 0.0245(3) Uani d . 1 O
N1 0.2437(2) 0.31872(13) 0.66948(9) 0.0155(2) Uani d . 1 N
C1 0.2634(2) 0.55742(15) 0.80492(11) 0.0162(3) Uani d . 1 C
C2 0.4571(3) 0.61103(17) 0.76168(12) 0.0223(3) Uani d . 1 C
H2 0.4890 0.5808 0.6928 0.027 Uiso calc R 1 H
C3 0.6064(3) 0.71029(16) 0.82003(12) 0.0223(3) Uani d . 1 C
H3 0.7395 0.7461 0.7900 0.027 Uiso calc R 1 H
C4 0.5634(3) 0.75746(16) 0.92122(11) 0.0202(3) Uani d . 1 C
C5 0.3648(3) 0.70510(19) 0.96196(12) 0.0267(3) Uani d . 1 C
H5 0.3293 0.7381 1.0298 0.032 Uiso calc R 1 H
C6 0.2154(3) 0.60469(18) 0.90525(12) 0.0241(3) Uani d . 1 C
H6 0.0819 0.5690 0.9351 0.029 Uiso calc R 1 H
C7 0.7336(3) 0.86056(19) 0.98452(13) 0.0288(4) Uani d . 1 C
H7A 0.6489 0.9250 1.0305 0.043 Uiso calc R 1 H
H7B 0.8164 0.9197 0.9370 0.043 Uiso calc R 1 H
H7C 0.8446 0.8032 1.0267 0.043 Uiso calc R 1 H
C11 0.2832(2) 0.34880(16) 0.56024(11) 0.0182(3) Uani d . 1 C
H11A 0.4514 0.3606 0.5539 0.022 Uiso calc R 1 H
H11B 0.2086 0.4421 0.5417 0.022 Uiso calc R 1 H
C12 0.1875(3) 0.22605(16) 0.48211(11) 0.0203(3) Uani d . 1 C
H12A 0.2104 0.2554 0.4102 0.024 Uiso calc R 1 H
H12B 0.2766 0.1359 0.4948 0.024 Uiso calc R 1 H
C13 -0.0589(3) 0.19433(17) 0.49039(12) 0.0227(3) Uani d . 1 C
N14 -0.2503(3) 0.16741(18) 0.49837(13) 0.0375(4) Uani d . 1 N
C21 0.4239(2) 0.23940(16) 0.73326(12) 0.0201(3) Uani d . 1 C
H21A 0.4074 0.2632 0.8081 0.024 Uiso calc R 1 H
H21B 0.5784 0.2745 0.7166 0.024 Uiso calc R 1 H
C22 0.4100(3) 0.07200(16) 0.71481(13) 0.0230(3) Uani d . 1 C
H22A 0.4435 0.0473 0.6419 0.028 Uiso calc R 1 H
H22B 0.5301 0.0264 0.7614 0.028 Uiso calc R 1 H
C23 0.1833(3) 0.01053(17) 0.73385(12) 0.0261(3) Uani d . 1 C
N24 0.0055(3) -0.03586(18) 0.74792(13) 0.0413(4) Uani d . 1 N

loop_
_atom_site_aniso_label
_atom_site_aniso_U_11
_atom_site_aniso_U_22
_atom_site_aniso_U_33
_atom_site_aniso_U_12
_atom_site_aniso_U_13
_atom_site_aniso_U_23
S1 0.01076(17) 0.01816(18) 0.01812(18) -0.00204(12) 0.00148(12) -0.00092(13)
O1 0.0185(5) 0.0278(6) 0.0245(5) 0.0068(4) -0.0029(4) -0.0019(4)
O2 0.0190(5) 0.0289(6) 0.0262(6) -0.0087(4) 0.0070(4) 0.0014(5)
N1 0.0135(6) 0.0152(6) 0.0177(6) 0.0006(4) 0.0006(4) -0.0007(4)
C1 0.0143(6) 0.0161(6) 0.0180(7) -0.0014(5) 0.0007(5) -0.0003(5)
C2 0.0234(8) 0.0234(7) 0.0205(7) -0.0066(6) 0.0081(6) -0.0059(6)
C3 0.0211(7) 0.0206(7) 0.0255(7) -0.0062(6) 0.0068(6) -0.0026(6)
C4 0.0207(7) 0.0181(7) 0.0210(7) 0.0008(6) -0.0031(6) -0.0002(6)
C5 0.0276(8) 0.0358(9) 0.0162(7) -0.0038(7) 0.0033(6) -0.0053(6)
C6 0.0205(7) 0.0329(8) 0.0192(7) -0.0054(6) 0.0060(6) -0.0010(6)
C7 0.0280(8) 0.0292(9) 0.0275(8) -0.0063(7) -0.0036(7) -0.0065(7)
C11 0.0164(7) 0.0183(7) 0.0203(7) -0.0022(5) 0.0040(5) 0.0002(5)
C12 0.0182(7) 0.0223(7) 0.0203(7) -0.0004(6) 0.0026(6) -0.0028(6)
C13 0.0218(8) 0.0220(7) 0.0231(7) 0.0003(6) -0.0018(6) -0.0076(6)
N14 0.0219(8) 0.0415(9) 0.0474(9) -0.0048(6) 0.0034(6) -0.0190(7)
C21 0.0129(7) 0.0201(7) 0.0267(7) -0.0018(5) -0.0040(6) 0.0022(6)
C22 0.0214(7) 0.0195(7) 0.0282(8) 0.0027(6) 0.0004(6) 0.0031(6)
C23 0.0361(9) 0.0193(7) 0.0227(7) -0.0056(7) 0.0004(7) 0.0012(6)
N24 0.0450(10) 0.0370(9) 0.0423(9) -0.0193(8) 0.0079(7) 0.0008(7)

loop_
_atom_type_symbol
_atom_type_description
_atom_type_scat_dispersion_real
_atom_type_scat_dispersion_imag
_atom_type_scat_source
C C 0.0033 0.0016 'International Tables Vol C Tables 4.2.6.8 and 6.1.1.4'
H H 0.0000 0.0000 'International Tables Vol C Tables 4.2.6.8 and 6.1.1.4'
N N 0.0061 0.0033 'International Tables Vol C Tables 4.2.6.8 and 6.1.1.4'
O O 0.0106 0.0060 'International Tables Vol C Tables 4.2.6.8 and 6.1.1.4'
S S 0.1246 0.1234 'International Tables Vol C Tables 4.2.6.8 and 6.1.1.4'

loop_
_geom_angle_atom_site_label_1
_geom_angle_atom_site_label_2
_geom_angle_atom_site_label_3
_geom_angle
_geom_angle_publ_flag
O2 S1 O1 118.84(7) y
O2 S1 N1 107.96(7) y
O1 S1 N1 106.35(6) y
O2 S1 C1 106.26(7) y
O1 S1 C1 110.61(7) y
N1 S1 C1 106.15(6) y
C11 N1 C21 118.92(11) y
C11 N1 S1 119.46(9) y
C21 N1 S1 116.30(9) y
C2 C1 C6 119.70(13) ?
C2 C1 S1 120.55(11) ?
C6 C1 S1 119.74(11) ?
C1 C2 C3 119.76(13) ?
C1 C2 H2 120.1 ?
C3 C2 H2 120.1 ?
C4 C3 C2 121.48(14) ?
C4 C3 H3 119.3 ?
C2 C3 H3 119.3 ?
C5 C4 C3 117.72(14) ?
C5 C4 C7 121.89(14) ?
C3 C4 C7 120.38(14) ?
C4 C5 C6 121.52(14) ?
C4 C5 H5 119.2 ?
C6 C5 H5 119.2 ?
C1 C6 C5 119.79(14) ?
C1 C6 H6 120.1 ?
C5 C6 H6 120.1 ?
C4 C7 H7A 109.5 ?
C4 C7 H7B 109.5 ?
H7A C7 H7B 109.5 ?
C4 C7 H7C 109.5 ?
H7A C7 H7C 109.5 ?
H7B C7 H7C 109.5 ?
N1 C11 C12 112.88(11) ?
N1 C11 H11A 109.0 ?
C12 C11 H11A 109.0 ?
N1 C11 H11B 109.0 ?
C12 C11 H11B 109.0 ?
H11A C11 H11B 107.8 ?
C13 C12 C11 112.94(12) ?
C13 C12 H12A 109.0 ?
C11 C12 H12A 109.0 ?
C13 C12 H12B 109.0 ?
C11 C12 H12B 109.0 ?
H12A C12 H12B 107.8 ?
N14 C13 C12 178.57(19) ?
N1 C21 C22 113.37(12) ?
N1 C21 H21A 108.9 ?
C22 C21 H21A 108.9 ?
N1 C21 H21B 108.9 ?
C22 C21 H21B 108.9 ?
H21A C21 H21B 107.7 ?
C23 C22 C21 112.84(13) ?
C23 C22 H22A 109.0 ?
C21 C22 H22A 109.0 ?
C23 C22 H22B 109.0 ?
C21 C22 H22B 109.0 ?
H22A C22 H22B 107.8 ?
N24 C23 C22 179.07(19) ?

loop_
_geom_bond_atom_site_label_1
_geom_bond_atom_site_label_2
_geom_bond_distance
_geom_bond_publ_flag
S1 O2 1.4337(11) y
S1 O1 1.4574(11) y
S1 N1 1.6341(12) y
S1 C1 1.7885(14) y
N1 C11 1.4756(18) y
N1 C21 1.4909(18) y
C1 C2 1.384(2) ?
C1 C6 1.394(2) ?
C2 C3 1.405(2) ?
C2 H2 0.9500 ?
C3 C4 1.396(2) ?
C3 H3 0.9500 ?
C4 C5 1.389(2) ?
C4 C7 1.527(2) ?
C5 C6 1.402(2) ?
C5 H5 0.9500 ?
C6 H6 0.9500 ?
C7 H7A 0.9800 ?
C7 H7B 0.9800 ?
C7 H7C 0.9800 ?
C11 C12 1.549(2) ?
C11 H11A 0.9900 ?
C11 H11B 0.9900 ?
C12 C13 1.468(2) ?
C12 H12A 0.9900 ?
C12 H12B 0.9900 ?
C13 N14 1.147(2) y
C21 C22 1.542(2) ?
C21 H21A 0.9900 ?
C21 H21B 0.9900 ?
C22 C23 1.466(2) ?
C22 H22A 0.9900 ?
C22 H22B 0.9900 ?
C23 N24 1.141(2) y

loop_
_geom_torsion_atom_site_label_1
_geom_torsion_atom_site_label_2
_geom_torsion_atom_site_label_3
_geom_torsion_atom_site_label_4
_geom_torsion
_geom_torsion_publ_flag
O2 S1 N1 C11 151.28(10) ?
O1 S1 N1 C11 22.70(12) ?
C1 S1 N1 C11 -95.12(11) ?
O2 S1 N1 C21 -54.72(11) ?
O1 S1 N1 C21 176.70(10) ?
C1 S1 N1 C21 58.87(11) ?
O2 S1 C1 C2 151.57(13) ?
O1 S1 C1 C2 -78.16(14) ?
N1 S1 C1 C2 36.80(14) ?
O2 S1 C1 C6 -27.61(14) ?
O1 S1 C1 C6 102.66(13) ?
N1 S1 C1 C6 -142.37(12) ?
C6 C1 C2 C3 1.3(2) ?
S1 C1 C2 C3 -177.85(12) ?
C1 C2 C3 C4 -0.4(2) ?
C2 C3 C4 C5 -1.2(2) ?
C2 C3 C4 C7 177.51(15) ?
C3 C4 C5 C6 2.0(2) ?
C7 C4 C5 C6 -176.74(15) ?
C2 C1 C6 C5 -0.6(2) ?
S1 C1 C6 C5 178.59(12) ?
C4 C5 C6 C1 -1.1(3) ?
C21 N1 C11 C12 90.85(15) ?
S1 N1 C11 C12 -115.83(12) ?
N1 C11 C12 C13 55.19(17) y
C11 N1 C21 C22 -82.12(16) ?
S1 N1 C21 C22 123.73(12) ?
N1 C21 C22 C23 -56.53(17) y

loop_
_cod_related_entry_id
_cod_related_entry_database
_cod_related_entry_code
1 ChemSpider 199798
